data_7207538
loop_
_publ_author_name
'Moragues-Bartolome, Alaina M.'
'Jones, William'
'Cruz-Cabeza, Aurora J.'

_publ_section_title
;
 Synthon preferences in cocrystals of cis-carboxamides:carboxylic acids
;
_journal_issue 7
_journal_name_full CrystEngComm
_journal_page_first 2552
_journal_paper_doi 10.1039/c2ce06241k
_journal_volume 14
_journal_year 2012
_chemical_formula_moiety 'C7 H6 O4, C4 H5 N O2'
_chemical_formula_sum 'C11 H11 N O6'
_chemical_formula_weight 253.21
_chemical_name_systematic
;
?
;
_space_group_IT_number 2
_symmetry_cell_setting triclinic
_symmetry_space_group_name_Hall '-P 1'
_symmetry_space_group_name_H-M 'P -1'
_atom_sites_solution_hydrogens geom
_atom_sites_solution_primary direct
_atom_sites_solution_secondary difmap
_audit_creation_method SHELXL-97
_cell_angle_alpha 79.803(2)
_cell_angle_beta 78.578(2)
_cell_angle_gamma 75.337(2)
_cell_formula_units_Z 2
_cell_length_a 6.5358(2)
_cell_length_b 7.6095(3)
_cell_length_c 11.8452(4)
_cell_measurement_reflns_used 5128
_cell_measurement_temperature 180(2)
_cell_measurement_theta_max 32.03
_cell_measurement_theta_min 1.00
_cell_volume 553.61(3)
_computing_cell_refinement 'HKL Scalepack (Otwinowski & Minor 1997)'
_computing_data_collection 'Collect (Nonius B.V. 1998)'
_computing_data_reduction
;
HKL Denzo and Scalepack (Otwinowski & Minor 1997)
;
_computing_publication_material 'SHELXL-97 (Sheldrick 1997)'
_computing_structure_refinement 'SHELXL-97 (Sheldrick 1997)'
_computing_structure_solution 'SIR-92 (Altomare et al. 1994)'
_diffrn_ambient_temperature 180(2)
_diffrn_measured_fraction_theta_full 0.991
_diffrn_measured_fraction_theta_max 0.991
_diffrn_measurement_device_type 'Nonius Kappa CCD'
_diffrn_measurement_method 'Thin slice \w and \f scans'
_diffrn_radiation_source 'fine-focus sealed tube'
_diffrn_radiation_type MoK\a
_diffrn_radiation_wavelength 0.71073
_diffrn_reflns_av_R_equivalents 0.0359
_diffrn_reflns_av_sigmaI/netI 0.0537
_diffrn_reflns_limit_h_max 9
_diffrn_reflns_limit_h_min -9
_diffrn_reflns_limit_k_max 11
_diffrn_reflns_limit_k_min -11
_diffrn_reflns_limit_l_max 17
_diffrn_reflns_limit_l_min -17
_diffrn_reflns_number 8631
_diffrn_reflns_theta_full 32.05
_diffrn_reflns_theta_max 32.05
_diffrn_reflns_theta_min 3.54
_exptl_absorpt_coefficient_mu 0.126
_exptl_absorpt_correction_T_max 1.009
_exptl_absorpt_correction_T_min 0.898
_exptl_absorpt_correction_type multi-scan
_exptl_absorpt_process_details
;
multi-scan from symmetry-related measurements
Sortav (Blessing 1995)
;
_exptl_crystal_colour colourless
_exptl_crystal_density_diffrn 1.519
_exptl_crystal_density_method 'not measured'
_exptl_crystal_description block
_exptl_crystal_F_000 264
_exptl_crystal_size_max 0.23
_exptl_crystal_size_mid 0.16
_exptl_crystal_size_min 0.12
_refine_diff_density_max 0.382
_refine_diff_density_min -0.256
_refine_diff_density_rms 0.059
_refine_ls_extinction_method none
_refine_ls_goodness_of_fit_ref 1.027
_refine_ls_hydrogen_treatment mixed
_refine_ls_matrix_type full
_refine_ls_number_parameters 172
_refine_ls_number_reflns 3823
_refine_ls_number_restraints 0
_refine_ls_restrained_S_all 1.027
_refine_ls_R_factor_all 0.0933
_refine_ls_R_factor_gt 0.0551
_refine_ls_shift/su_max 0.001
_refine_ls_shift/su_mean 0.000
_refine_ls_structure_factor_coef Fsqd
_refine_ls_weighting_details 'calc w=1/[\s^2^(Fo^2^)+(0.0560P)^2^+0.2112P] where P=(Fo^2^+2Fc^2^)/3'
_refine_ls_weighting_scheme calc
_refine_ls_wR_factor_gt 0.1244
_refine_ls_wR_factor_ref 0.1445
_reflns_number_gt 2562
_reflns_number_total 3823
_reflns_threshold_expression >2sigma(I)
_cod_data_source_file c2ce06241k.txt
_cod_data_source_block 3i
_cod_original_sg_symbol_H-M P-1
_cod_database_code 7207538

loop_
_symmetry_equiv_pos_as_xyz
'x, y, z'
'-x, -y, -z'

loop_
_atom_site_label
_atom_site_type_symbol
_atom_site_fract_x
_atom_site_fract_y
_atom_site_fract_z
_atom_site_U_iso_or_equiv
_atom_site_adp_type
_atom_site_occupancy
_atom_site_symmetry_multiplicity
_atom_site_calc_flag
_atom_site_refinement_flags
C1 C 1.2302(2) 0.7396(2) 1.29002(13) 0.0280(3) Uani 1 1 d .
H1A H 1.2312 0.8614 1.3083 0.034 Uiso 1 1 calc R
H1B H 1.1714 0.6673 1.3615 0.034 Uiso 1 1 calc R
C2 C 1.0988(2) 0.7589(2) 1.19282(13) 0.0277(3) Uani 1 1 d .
H2A H 0.9728 0.7042 1.2215 0.033 Uiso 1 1 calc R
H2B H 1.0488 0.8895 1.1623 0.033 Uiso 1 1 calc R
C3 C 1.2496(2) 0.6575(2) 1.10060(12) 0.0240(3) Uani 1 1 d .
N4 N 1.4468(2) 0.59831(18) 1.13395(10) 0.0259(3) Uani 1 1 d .
H4 H 1.5597 0.5385 1.0910 0.031 Uiso 1 1 calc R
C5 C 1.4520(2) 0.6414(2) 1.24140(13) 0.0256(3) Uani 1 1 d .
O6 O 1.20957(17) 0.63049(16) 1.00912(9) 0.0300(3) Uani 1 1 d .
O7 O 1.61480(18) 0.59960(18) 1.28460(10) 0.0350(3) Uani 1 1 d .
C8 C 0.7575(2) 0.8029(2) 0.86464(13) 0.0249(3) Uani 1 1 d .
C9 C 0.9119(2) 0.7156(2) 0.78017(13) 0.0255(3) Uani 1 1 d .
H9A H 1.0546 0.6651 0.7943 0.031 Uiso 1 1 calc R
C10 C 0.8549(2) 0.7035(2) 0.67620(13) 0.0250(3) Uani 1 1 d .
H10A H 0.9599 0.6451 0.6185 0.030 Uiso 1 1 calc R
C11 C 0.6447(2) 0.7759(2) 0.65424(12) 0.0236(3) Uani 1 1 d .
C12 C 0.4930(2) 0.8668(2) 0.73953(13) 0.0247(3) Uani 1 1 d .
C13 C 0.5497(2) 0.8805(2) 0.84449(13) 0.0263(3) Uani 1 1 d .
H13A H 0.4471 0.9423 0.9016 0.032 Uiso 1 1 calc R
O14 O 0.8042(2) 0.81705(17) 0.96913(10) 0.0338(3) Uani 1 1 d .
H14 H 0.935(4) 0.752(3) 0.9727(18) 0.041 Uiso 1 1 d .
O15 O 0.28885(18) 0.94221(18) 0.72343(11) 0.0365(3) Uani 1 1 d .
H15 H 0.281(3) 0.916(3) 0.648(2) 0.044 Uiso 1 1 d .
C16 C 0.5770(3) 0.7558(2) 0.54742(13) 0.0276(3) Uani 1 1 d .
O17 O 0.39438(19) 0.81833(18) 0.52550(11) 0.0367(3) Uani 1 1 d .
O18 O 0.7289(2) 0.66014(19) 0.47512(11) 0.0389(3) Uani 1 1 d .
H18 H 0.673(4) 0.662(3) 0.414(2) 0.047 Uiso 1 1 d .

loop_
_atom_site_aniso_label
_atom_site_aniso_U_11
_atom_site_aniso_U_22
_atom_site_aniso_U_33
_atom_site_aniso_U_23
_atom_site_aniso_U_13
_atom_site_aniso_U_12
C1 0.0277(7) 0.0304(7) 0.0252(7) -0.0098(6) -0.0016(5) -0.0034(6)
C2 0.0239(7) 0.0293(7) 0.0287(7) -0.0092(6) -0.0043(5) -0.0004(6)
C3 0.0229(7) 0.0260(7) 0.0228(6) -0.0026(5) -0.0050(5) -0.0046(5)
N4 0.0202(6) 0.0363(7) 0.0213(6) -0.0100(5) -0.0047(4) -0.0013(5)
C5 0.0261(7) 0.0296(7) 0.0223(7) -0.0060(5) -0.0045(5) -0.0061(6)
O6 0.0262(5) 0.0405(6) 0.0235(5) -0.0078(4) -0.0078(4) -0.0023(5)
O7 0.0280(6) 0.0502(7) 0.0285(6) -0.0137(5) -0.0099(4) -0.0020(5)
C8 0.0269(7) 0.0254(7) 0.0243(7) -0.0044(5) -0.0083(5) -0.0054(6)
C9 0.0213(7) 0.0293(7) 0.0263(7) -0.0039(5) -0.0079(5) -0.0031(6)
C10 0.0223(7) 0.0276(7) 0.0245(7) -0.0057(5) -0.0044(5) -0.0023(6)
C11 0.0239(7) 0.0242(7) 0.0235(7) -0.0040(5) -0.0074(5) -0.0037(5)
C12 0.0205(7) 0.0236(7) 0.0303(7) -0.0055(5) -0.0072(5) -0.0019(5)
C13 0.0239(7) 0.0276(7) 0.0277(7) -0.0086(6) -0.0044(5) -0.0029(6)
O14 0.0311(6) 0.0429(7) 0.0288(6) -0.0135(5) -0.0121(4) 0.0005(5)
O15 0.0231(6) 0.0455(7) 0.0412(7) -0.0165(6) -0.0122(5) 0.0046(5)
C16 0.0298(8) 0.0289(7) 0.0257(7) -0.0034(6) -0.0089(6) -0.0060(6)
O17 0.0318(6) 0.0444(7) 0.0356(6) -0.0093(5) -0.0157(5) -0.0007(5)
O18 0.0335(6) 0.0552(8) 0.0276(6) -0.0167(5) -0.0102(5) 0.0027(6)

loop_
_atom_type_symbol
_atom_type_description
_atom_type_scat_dispersion_real
_atom_type_scat_dispersion_imag
_atom_type_scat_source
C C 0.0033 0.0016 'International Tables Vol C Tables 4.2.6.8 and 6.1.1.4'
H H 0.0000 0.0000 'International Tables Vol C Tables 4.2.6.8 and 6.1.1.4'
N N 0.0061 0.0033 'International Tables Vol C Tables 4.2.6.8 and 6.1.1.4'
O O 0.0106 0.0060 'International Tables Vol C Tables 4.2.6.8 and 6.1.1.4'

loop_
_geom_angle_atom_site_label_1
_geom_angle_atom_site_label_2
_geom_angle_atom_site_label_3
_geom_angle
C5 C1 C2 104.29(12)
C5 C1 H1A 110.9
C2 C1 H1A 110.9
C5 C1 H1B 110.9
C2 C1 H1B 110.9
H1A C1 H1B 108.9
C3 C2 C1 104.94(12)
C3 C2 H2A 110.8
C1 C2 H2A 110.8
C3 C2 H2B 110.8
C1 C2 H2B 110.8
H2A C2 H2B 108.8
O6 C3 N4 123.96(13)
O6 C3 C2 127.42(13)
N4 C3 C2 108.62(12)
C3 N4 C5 113.51(12)
C3 N4 H4 123.2
C5 N4 H4 123.2
O7 C5 N4 122.36(14)
O7 C5 C1 129.19(14)
N4 C5 C1 108.44(12)
O14 C8 C13 117.13(13)
O14 C8 C9 121.84(13)
C13 C8 C9 121.03(13)
C10 C9 C8 119.34(13)
C10 C9 H9A 120.3
C8 C9 H9A 120.3
C9 C10 C11 121.12(13)
C9 C10 H10A 119.4
C11 C10 H10A 119.4
C10 C11 C12 118.58(13)
C10 C11 C16 122.21(13)
C12 C11 C16 119.19(13)
O15 C12 C13 117.67(13)
O15 C12 C11 121.72(13)
C13 C12 C11 120.60(13)
C8 C13 C12 119.30(14)
C8 C13 H13A 120.4
C12 C13 H13A 120.4
C8 O14 H14 107.0(14)
C12 O15 H15 105.2(13)
O17 C16 O18 121.64(14)
O17 C16 C11 123.71(14)
O18 C16 C11 114.64(13)
C16 O18 H18 106.5(15)

loop_
_geom_bond_atom_site_label_1
_geom_bond_atom_site_label_2
_geom_bond_distance
C1 C5 1.505(2)
C1 C2 1.534(2)
C1 H1A 0.9900
C1 H1B 0.9900
C2 C3 1.499(2)
C2 H2A 0.9900
C2 H2B 0.9900
C3 O6 1.2262(18)
C3 N4 1.3654(18)
N4 C5 1.3781(18)
N4 H4 0.8800
C5 O7 1.2175(18)
C8 O14 1.3602(17)
C8 C13 1.387(2)
C8 C9 1.399(2)
C9 C10 1.379(2)
C9 H9A 0.9500
C10 C11 1.402(2)
C10 H10A 0.9500
C11 C12 1.409(2)
C11 C16 1.465(2)
C12 O15 1.3489(18)
C12 C13 1.393(2)
C13 H13A 0.9500
O14 H14 0.88(2)
O15 H15 0.97(2)
C16 O17 1.2290(19)
C16 O18 1.329(2)
O18 H18 0.87(2)

loop_
_geom_torsion_atom_site_label_1
_geom_torsion_atom_site_label_2
_geom_torsion_atom_site_label_3
_geom_torsion_atom_site_label_4
_geom_torsion
C5 C1 C2 C3 4.48(16)
C1 C2 C3 O6 176.55(15)
C1 C2 C3 N4 -4.02(17)
O6 C3 N4 C5 -178.66(15)
C2 C3 N4 C5 1.89(18)
C3 N4 C5 O7 -179.81(15)
C3 N4 C5 C1 1.17(18)
C2 C1 C5 O7 177.49(17)
C2 C1 C5 N4 -3.58(17)
O14 C8 C9 C10 179.31(14)
C13 C8 C9 C10 -1.3(2)
C8 C9 C10 C11 -0.5(2)
C9 C10 C11 C12 1.9(2)
C9 C10 C11 C16 -176.41(14)
C10 C11 C12 O15 178.97(14)
C16 C11 C12 O15 -2.7(2)
C10 C11 C12 C13 -1.5(2)
C16 C11 C12 C13 176.86(14)
O14 C8 C13 C12 -178.90(14)
C9 C8 C13 C12 1.7(2)
O15 C12 C13 C8 179.31(14)
C11 C12 C13 C8 -0.3(2)
C10 C11 C16 O17 -179.68(15)
C12 C11 C16 O17 2.0(2)
C10 C11 C16 O18 1.5(2)
C12 C11 C16 O18 -176.75(14)
